data_7231572
loop_
_publ_author_name
'Chainok, Kittipong'
'Ponjan, Nutcha'
'Theppitak, Chatphorn'
'Khemthong, Phailyn'
'Kielar, Filip'
'Dungkaew, Winya'
'Zhou, Yan'
'Batten, Stuart R.'

_publ_section_title
;
 Temperature-dependent 3D structures of lanthanide coordination polymers
 based on dicarboxylate mixed ligands
;
_journal_issue 46
_journal_name_full CrystEngComm
_journal_page_first 7446
_journal_paper_doi 10.1039/C8CE01430B
_journal_volume 20
_journal_year 2018
_chemical_formula_moiety 'C9 H8 O8 Tb, 0.7(H2 O1)'
_chemical_formula_sum 'C9 H9.4 O8.7 Tb'
_chemical_formula_weight 415.69
_space_group_crystal_system monoclinic
_space_group_IT_number 14
_space_group_name_Hall '-P 2ybc'
_space_group_name_H-M_alt 'P 1 21/c 1'
_symmetry_space_group_name_Hall '-P 2ybc'
_symmetry_space_group_name_H-M 'P 1 21/c 1'
_atom_sites_solution_hydrogens geom
_atom_sites_solution_primary dual
_atom_sites_solution_secondary difmap
_audit_creation_date 2018-08-24
_audit_creation_method
;
Olex2 1.2
(compiled 2018.05.29 svn.r3508 for OlexSys, GUI svn.r5506)
;
_audit_update_record
;
2018-08-24 deposited with the CCDC.
2018-09-26 downloaded from the CCDC.
;
_cell_angle_alpha 90.00
_cell_angle_beta 106.171(2)
_cell_angle_gamma 90.00
_cell_formula_units_Z 4
_cell_length_a 8.3156(4)
_cell_length_b 18.7115(7)
_cell_length_c 7.8028(4)
_cell_measurement_reflns_used 3951
_cell_measurement_temperature 296.0
_cell_measurement_theta_max 27.12
_cell_measurement_theta_min 2.93
_cell_volume 1166.06(9)
_computing_cell_refinement 'SAINT V8.38A (?, 2016)'
_computing_data_reduction 'SAINT V8.38A (?, 2016)'
_computing_molecular_graphics 'Olex2 (Dolomanov et al., 2009)'
_computing_publication_material 'Olex2 (Dolomanov et al., 2009)'
_computing_structure_refinement 'ShelXL (Sheldrick, 2015)'
_computing_structure_solution 'ShelXT (Sheldrick, 2015)'
_diffrn_ambient_temperature 296.0
_diffrn_detector 'Bruker PHOTON 100 area detector'
_diffrn_detector_area_resol_mean 10.5
_diffrn_detector_type 'PHOTON area detector'
_diffrn_measured_fraction_theta_full 0.997
_diffrn_measured_fraction_theta_max 0.997
_diffrn_measurement_device 'four-circle KAPPA diffractometer'
_diffrn_measurement_device_type 'Bruker D8 QUEST CMOS'
_diffrn_measurement_method '\f and \w scans'
_diffrn_radiation_collimation '0.5 mm'
_diffrn_radiation_monochromator 'graphiteDouble Bounce Multilayer Mirror'
_diffrn_radiation_probe x-ray
_diffrn_radiation_type MoK\a
_diffrn_radiation_wavelength 0.71073
_diffrn_reflns_av_R_equivalents 0.0607
_diffrn_reflns_av_unetI/netI 0.0539
_diffrn_reflns_limit_h_max 11
_diffrn_reflns_limit_h_min -11
_diffrn_reflns_limit_k_max 23
_diffrn_reflns_limit_k_min -24
_diffrn_reflns_limit_l_max 10
_diffrn_reflns_limit_l_min -8
_diffrn_reflns_number 12626
_diffrn_reflns_theta_full 28.32
_diffrn_reflns_theta_max 28.32
_diffrn_reflns_theta_min 2.93
_diffrn_source 'microfocus sealed x-ray tube'
_diffrn_source_target Cu
_diffrn_source_type 'Incoatec I\mus'
_diffrn_standards_number 0
_exptl_absorpt_coefficient_mu 6.103
_exptl_absorpt_correction_T_max 0.7457
_exptl_absorpt_correction_T_min 0.5747
_exptl_absorpt_correction_type multi-scan
_exptl_absorpt_process_details
'SADABS-2016/2 (Bruker,2016/2) was used for absorption correction. wR2(int) was 0.1997 before and 0.0517 after correction. The Ratio of minimum to maximum transmission is 0.7262. The \l/2 correction factor is Not present.'
_exptl_crystal_colour 'light orange'
_exptl_crystal_colour_modifier light
_exptl_crystal_colour_primary orange
_exptl_crystal_density_diffrn 2.368
_exptl_crystal_density_method 'not measured'
_exptl_crystal_description plate
_exptl_crystal_F_000 792
_exptl_crystal_size_max 0.22
_exptl_crystal_size_mid 0.12
_exptl_crystal_size_min 0.08
_refine_diff_density_max 0.932
_refine_diff_density_min -0.901
_refine_diff_density_rms 0.183
_refine_ls_extinction_method none
_refine_ls_goodness_of_fit_ref 1.023
_refine_ls_hydrogen_treatment mixed
_refine_ls_matrix_type full
_refine_ls_number_parameters 194
_refine_ls_number_reflns 2891
_refine_ls_number_restraints 7
_refine_ls_restrained_S_all 1.022
_refine_ls_R_factor_all 0.0520
_refine_ls_R_factor_gt 0.0311
_refine_ls_shift/su_max 0.001
_refine_ls_shift/su_mean 0.000
_refine_ls_structure_factor_coef Fsqd
_refine_ls_weighting_details 'calc w=1/[\s^2^(Fo^2^)+(0.0204P)^2^+0.6562P] where P=(Fo^2^+2Fc^2^)/3'
_refine_ls_weighting_scheme calc
_refine_ls_wR_factor_gt 0.0526
_refine_ls_wR_factor_ref 0.0568
_reflns_number_gt 2288
_reflns_number_total 2891
_reflns_threshold_expression >2sigma(I)
_cod_data_source_file c8ce01430b2.cif
_cod_data_source_block 13tb
_cod_depositor_comments 'Adding full bibliography for 7231570--7231583.cif.'
_cod_original_formula_sum 'C9 H9.40 O8.70 Tb'
_cod_database_code 7231572
_olex2_refinement_description
;
1. Fixed Uiso
 At 1.2 times of:
  All C(H) groups
 At 1.5 times of:
  All O(H,H) groups
2. Restrained distances
 O9-H9A = O9-H9B
 0.85 with sigma of 0.02
 O7-H7A = O7-H7B = O8-H8A
 0.84 with sigma of 0.01
 O8-H8B
 0.84 with sigma of 0.01
 H9A-H9B
 1.34 with sigma of 0.04
3. Others
 Fixed Sof: O9(0.7) H9A(0.7) H9B(0.7)
4.a Aromatic/amide H refined with riding coordinates:
 C2(H2), C3(H3), C5(H5), C6(H6)
;
_olex2_submission_special_instructions 'No special instructions were received'

loop_
_space_group_symop_id
_space_group_symop_operation_xyz
1 'x, y, z'
2 '-x, y+1/2, -z+1/2'
3 '-x, -y, -z'
4 'x, -y-1/2, z-1/2'

loop_
_atom_site_label
_atom_site_type_symbol
_atom_site_fract_x
_atom_site_fract_y
_atom_site_fract_z
_atom_site_U_iso_or_equiv
_atom_site_adp_type
_atom_site_occupancy
_atom_site_calc_flag
_atom_site_refinement_flags_posn
Tb1 Tb 0.24340(2) 0.519787(10) 0.76126(3) 0.01250(7) Uani 1 d .
O1 O 0.1679(4) 0.44524(16) 0.5214(4) 0.0246(7) Uani 1 d .
O2 O -0.0210(3) 0.39888(16) 0.2886(4) 0.0241(7) Uani 1 d .
O3 O 0.6039(4) 0.12249(16) 0.6245(4) 0.0234(7) Uani 1 d .
O4 O 0.3865(4) 0.07155(15) 0.4332(4) 0.0248(7) Uani 1 d .
O5 O 0.1981(3) 0.53927(16) 1.0525(4) 0.0216(7) Uani 1 d .
O6 O 0.0021(3) 0.54418(15) 1.1977(4) 0.0180(6) Uani 1 d .
O7 O 0.2486(4) 0.5942(2) 0.5004(5) 0.0295(8) Uani 1 d D
O8 O 0.5113(4) 0.5051(2) 0.6869(5) 0.0289(8) Uani 1 d D
C1 C 0.2078(5) 0.3265(2) 0.4339(6) 0.0172(9) Uani 1 d .
C2 C 0.3698(5) 0.3217(2) 0.5464(6) 0.0227(10) Uani 1 d .
H2 H 0.4239 0.3622 0.6035 0.027 Uiso 1 calc R
C3 C 0.4495(5) 0.2566(2) 0.5727(6) 0.0228(10) Uani 1 d .
H3 H 0.5582 0.2537 0.6471 0.027 Uiso 1 calc R
C4 C 0.3714(5) 0.1954(2) 0.4909(6) 0.0176(9) Uani 1 d .
C5 C 0.2092(6) 0.2007(2) 0.3783(7) 0.0259(11) Uani 1 d .
H5 H 0.1548 0.1601 0.3221 0.031 Uiso 1 calc R
C6 C 0.1299(6) 0.2654(2) 0.3501(6) 0.0254(11) Uani 1 d .
H6 H 0.0221 0.2685 0.2736 0.031 Uiso 1 calc R
C7 C 0.1125(5) 0.3955(2) 0.4137(6) 0.0173(9) Uani 1 d .
C8 C 0.4593(5) 0.1244(2) 0.5178(6) 0.0165(9) Uani 1 d .
C9 C 0.0574(5) 0.5243(2) 1.0715(6) 0.0163(9) Uani 1 d .
O9 O 0.2085(8) 0.7602(4) 0.5282(10) 0.0659(19) Uani 0.70 d D
H9A H 0.179(12) 0.796(4) 0.578(13) 0.099 Uiso 0.70 d DR
H9B H 0.129(9) 0.751(5) 0.436(9) 0.099 Uiso 0.70 d DR
H7A H 0.246(7) 0.6388(6) 0.498(8) 0.06(2) Uiso 1 d D
H7B H 0.179(4) 0.583(2) 0.405(3) 0.021(13) Uiso 1 d D
H8A H 0.600(4) 0.490(3) 0.756(6) 0.047(18) Uiso 1 d D
H8B H 0.538(10) 0.543(3) 0.643(11) 0.14(4) Uiso 1 d D

loop_
_atom_site_aniso_label
_atom_site_aniso_U_11
_atom_site_aniso_U_22
_atom_site_aniso_U_33
_atom_site_aniso_U_23
_atom_site_aniso_U_13
_atom_site_aniso_U_12
Tb1 0.01075(10) 0.01075(10) 0.01472(11) -0.00072(10) 0.00143(7) -0.00016(10)
O1 0.0301(18) 0.0144(15) 0.0254(18) -0.0078(14) 0.0014(14) 0.0051(15)
O2 0.0140(15) 0.0180(16) 0.034(2) -0.0013(14) -0.0045(14) 0.0058(13)
O3 0.0170(15) 0.0161(16) 0.0294(19) -0.0016(14) -0.0063(14) 0.0053(13)
O4 0.0239(17) 0.0137(16) 0.0302(19) -0.0037(14) -0.0031(14) 0.0008(14)
O5 0.0133(15) 0.0302(19) 0.0206(17) -0.0015(14) 0.0034(13) -0.0042(13)
O6 0.0172(15) 0.0185(15) 0.0178(16) -0.0017(13) 0.0040(13) -0.0012(13)
O7 0.0301(19) 0.032(2) 0.0190(19) 0.0066(17) -0.0052(15) -0.0062(18)
O8 0.0151(16) 0.049(2) 0.0213(18) 0.0029(17) 0.0034(15) 0.0063(16)
C1 0.020(2) 0.013(2) 0.017(2) -0.0025(18) 0.0014(18) 0.0045(18)
C2 0.022(2) 0.012(2) 0.028(3) -0.0079(19) -0.004(2) 0.001(2)
C3 0.015(2) 0.019(2) 0.027(3) -0.007(2) -0.005(2) 0.001(2)
C4 0.020(2) 0.010(2) 0.021(2) -0.0027(17) 0.0024(19) 0.0021(18)
C5 0.021(2) 0.015(2) 0.034(3) -0.006(2) -0.006(2) 0.003(2)
C6 0.017(2) 0.019(2) 0.032(3) -0.006(2) -0.007(2) 0.001(2)
C7 0.015(2) 0.015(2) 0.023(2) -0.0024(19) 0.0065(19) 0.0007(19)
C8 0.018(2) 0.012(2) 0.020(2) 0.0025(18) 0.0043(19) 0.0042(19)
C9 0.016(2) 0.014(2) 0.017(2) 0.0010(18) 0.0007(17) -0.0002(19)
O9 0.040(4) 0.091(6) 0.059(5) 0.011(4) -0.001(3) -0.002(4)

loop_
_atom_type_symbol
_atom_type_description
_atom_type_scat_dispersion_real
_atom_type_scat_dispersion_imag
_atom_type_scat_source
C C 0.0033 0.0016 'International Tables Vol C Tables 4.2.6.8 and 6.1.1.4'
H H 0.0000 0.0000 'International Tables Vol C Tables 4.2.6.8 and 6.1.1.4'
O O 0.0106 0.0060 'International Tables Vol C Tables 4.2.6.8 and 6.1.1.4'
Tb Tb -0.1723 4.1537 'International Tables Vol C Tables 4.2.6.8 and 6.1.1.4'

loop_
_geom_angle_atom_site_label_1
_geom_angle_atom_site_label_2
_geom_angle_atom_site_label_3
_geom_angle
_geom_angle_site_symmetry_1
_geom_angle_site_symmetry_3
O1 Tb1 O2 103.73(11) . 3_566
O1 Tb1 O3 144.33(11) . 2_656
O1 Tb1 O4 90.22(11) . 4_566
O1 Tb1 O5 141.32(10) . .
O1 Tb1 O6 76.15(10) . 3_567
O1 Tb1 O7 74.50(12) . .
O1 Tb1 O8 78.39(12) . .
O2 Tb1 O5 74.77(11) 3_566 .
O2 Tb1 O6 72.11(10) 3_566 3_567
O2 Tb1 O7 72.05(11) 3_566 .
O2 Tb1 O8 139.10(12) 3_566 .
O3 Tb1 O2 81.32(10) 2_656 3_566
O3 Tb1 O5 74.32(10) 2_656 .
O3 Tb1 O6 137.01(10) 2_656 3_567
O3 Tb1 O7 73.70(12) 2_656 .
O3 Tb1 O8 75.61(12) 2_656 .
O4 Tb1 O2 147.07(11) 4_566 3_566
O4 Tb1 O3 104.57(11) 4_566 2_656
O4 Tb1 O5 75.82(11) 4_566 .
O4 Tb1 O6 82.84(10) 4_566 3_567
O4 Tb1 O7 140.87(12) 4_566 .
O4 Tb1 O8 72.46(12) 4_566 .
O5 Tb1 O6 66.53(9) . 3_567
O5 Tb1 O7 136.59(11) . .
O5 Tb1 O8 128.38(11) . .
O6 Tb1 O7 125.80(11) 3_567 .
O6 Tb1 O8 144.20(11) 3_567 .
O8 Tb1 O7 69.28(12) . .
C7 O1 Tb1 166.4(3) . .
C7 O2 Tb1 130.3(3) . 3_566
C8 O3 Tb1 126.4(3) . 2_646
C8 O4 Tb1 175.7(3) . 4_565
C9 O5 Tb1 118.1(3) . .
C9 O6 Tb1 117.2(3) . 3_567
Tb1 O7 H7A 125(4) . .
Tb1 O7 H7B 115(3) . .
H7A O7 H7B 103(5) . .
Tb1 O8 H8A 125(4) . .
Tb1 O8 H8B 111(6) . .
H8A O8 H8B 105(7) . .
C2 C1 C7 120.9(4) . .
C6 C1 C2 119.2(4) . .
C6 C1 C7 119.8(4) . .
C1 C2 H2 120.2 . .
C3 C2 C1 119.6(4) . .
C3 C2 H2 120.2 . .
C2 C3 H3 119.3 . .
C2 C3 C4 121.3(4) . .
C4 C3 H3 119.3 . .
C3 C4 C5 118.7(4) . .
C3 C4 C8 121.4(4) . .
C5 C4 C8 119.9(4) . .
C4 C5 H5 119.9 . .
C6 C5 C4 120.2(4) . .
C6 C5 H5 119.9 . .
C1 C6 H6 119.5 . .
C5 C6 C1 120.9(4) . .
C5 C6 H6 119.5 . .
O1 C7 O2 124.2(4) . .
O1 C7 C1 119.0(4) . .
O2 C7 C1 116.8(4) . .
O3 C8 C4 117.1(4) . .
O4 C8 O3 124.1(4) . .
O4 C8 C4 118.8(4) . .
O5 C9 O6 125.9(4) . .
O5 C9 C9 117.1(4) . 3_567
O6 C9 C9 117.0(4) . 3_567
H9A O9 H9B 107(5) . .

loop_
_geom_bond_atom_site_label_1
_geom_bond_atom_site_label_2
_geom_bond_distance
_geom_bond_site_symmetry_2
Tb1 O1 2.278(3) .
Tb1 O2 2.342(3) 3_566
Tb1 O3 2.339(3) 2_656
Tb1 O4 2.291(3) 4_566
Tb1 O5 2.432(3) .
Tb1 O6 2.463(3) 3_567
Tb1 O7 2.476(3) .
Tb1 O8 2.469(3) .
O1 C7 1.253(5) .
O2 Tb1 2.342(3) 3_566
O2 C7 1.260(5) .
O3 Tb1 2.339(3) 2_646
O3 C8 1.258(5) .
O4 Tb1 2.291(3) 4_565
O4 C8 1.249(5) .
O5 C9 1.251(5) .
O6 Tb1 2.463(3) 3_567
O6 C9 1.254(5) .
O7 H7A 0.835(10) .
O7 H7B 0.836(10) .
O8 H8A 0.836(10) .
O8 H8B 0.837(10) .
C1 C2 1.391(6) .
C1 C6 1.385(6) .
C1 C7 1.499(6) .
C2 H2 0.9300 .
C2 C3 1.374(6) .
C3 H3 0.9300 .
C3 C4 1.381(6) .
C4 C5 1.393(6) .
C4 C8 1.502(5) .
C5 H5 0.9300 .
C5 C6 1.368(6) .
C6 H6 0.9300 .
C9 C9 1.546(8) 3_567
O9 H9A 0.85(2) .
O9 H9B 0.85(2) .

loop_
_geom_hbond_atom_site_label_D
_geom_hbond_atom_site_label_H
_geom_hbond_atom_site_label_A
_geom_hbond_distance_DH
_geom_hbond_distance_HA
_geom_hbond_distance_DA
_geom_hbond_angle_DHA
_geom_hbond_site_symmetry_A
O7 H7A O9 0.835(10) 2.313(17) 3.138(9) 169(5) .
O7 H7B O6 0.836(10) 1.993(13) 2.822(5) 171(4) 1_554
O8 H8A O5 0.836(10) 1.984(14) 2.815(5) 172(6) 3_667

loop_
_geom_torsion_atom_site_label_1
_geom_torsion_atom_site_label_2
_geom_torsion_atom_site_label_3
_geom_torsion_atom_site_label_4
_geom_torsion
_geom_torsion_site_symmetry_1
_geom_torsion_site_symmetry_4
Tb1 O1 C7 O2 102.2(12) . .
Tb1 O1 C7 C1 -76.9(13) . .
Tb1 O2 C7 O1 -15.1(6) 3_566 .
Tb1 O2 C7 C1 164.1(3) 3_566 .
Tb1 O3 C8 O4 -12.7(6) 2_646 .
Tb1 O3 C8 C4 167.9(3) 2_646 .
Tb1 O4 C8 O3 -148(4) 4_565 .
Tb1 O4 C8 C4 31(4) 4_565 .
Tb1 O5 C9 O6 -164.4(3) . .
Tb1 O5 C9 C9 16.8(6) . 3_567
Tb1 O6 C9 O5 -163.9(3) 3_567 .
Tb1 O6 C9 C9 14.8(6) 3_567 3_567
O1 Tb1 O5 C9 -33.6(4) . .
O2 Tb1 O1 C7 -93.8(12) 3_566 .
O2 Tb1 O5 C9 59.5(3) 3_566 .
O3 Tb1 O1 C7 172.0(12) 2_656 .
O3 Tb1 O5 C9 144.6(3) 2_656 .
O4 Tb1 O1 C7 56.1(12) 4_566 .
O4 Tb1 O5 C9 -105.5(3) 4_566 .
O5 Tb1 O1 C7 -11.1(13) . .
O6 Tb1 O1 C7 -26.5(12) 3_567 .
O6 Tb1 O5 C9 -17.3(3) 3_567 .
O7 Tb1 O1 C7 -160.4(12) . .
O7 Tb1 O5 C9 100.7(3) . .
O8 Tb1 O1 C7 128.1(12) . .
O8 Tb1 O5 C9 -158.9(3) . .
C1 C2 C3 C4 -0.6(7) . .
C2 C1 C6 C5 0.8(7) . .
C2 C1 C7 O1 -12.2(6) . .
C2 C1 C7 O2 168.6(4) . .
C2 C3 C4 C5 0.7(7) . .
C2 C3 C4 C8 179.2(4) . .
C3 C4 C5 C6 0.0(7) . .
C3 C4 C8 O3 3.3(6) . .
C3 C4 C8 O4 -176.1(4) . .
C4 C5 C6 C1 -0.7(7) . .
C5 C4 C8 O3 -178.2(4) . .
C5 C4 C8 O4 2.4(6) . .
C6 C1 C2 C3 -0.1(7) . .
C6 C1 C7 O1 162.9(4) . .
C6 C1 C7 O2 -16.3(6) . .
C7 C1 C2 C3 175.1(4) . .
C7 C1 C6 C5 -174.5(4) . .
C8 C4 C5 C6 -178.5(4) . .
